data_4126713
loop_
_publ_author_name
'Wang, Baoli'
'Luo, Gen'
'Nishiura, Masayoshi'
'Luo, Yi'
'Hou, Zhaomin'

_publ_section_title
;
 Cooperative Trimerization of Carbon Monoxide by Lithium and Samarium
 Boryls.
;
_journal_name_full 'Journal of the American Chemical Society'
_journal_paper_doi 10.1021/jacs.7b10108
_journal_year 2017
_chemical_formula_sum 'C75 H112 B2 Cl2 Li N4 O8 Sm'
_chemical_formula_weight 1447.49
_chemical_name_common {Cl2Sm[OC(Boryl)C(O)C(Boryl)]LiCl(THF)4}
_space_group_crystal_system monoclinic
_space_group_IT_number 14
_space_group_name_Hall '-P 2yn'
_space_group_name_H-M_alt 'P 1 21/n 1'
_symmetry_space_group_name_Hall '-P 2yn'
_symmetry_space_group_name_H-M 'P 1 21/n 1'
_atom_sites_solution_hydrogens mixed
_audit_creation_method SHELXL-2014/7
_cell_angle_alpha 90
_cell_angle_beta 92.810(5)
_cell_angle_gamma 90
_cell_formula_units_Z 4
_cell_length_a 13.0200(16)
_cell_length_b 28.936(4)
_cell_length_c 20.195(3)
_cell_measurement_reflns_used 238
_cell_measurement_temperature 173(2)
_cell_measurement_theta_max 25
_cell_measurement_theta_min 2
_cell_volume 7599.3(18)
_computing_structure_refinement 'SHELXL-2014/7 (Sheldrick, 2014)'
_diffrn_ambient_temperature 173(2)
_diffrn_measured_fraction_theta_full 1.000
_diffrn_measured_fraction_theta_max 1.000
_diffrn_measurement_device_type 'Diffractometer with a CMOS detector'
_diffrn_radiation_type MoK\a
_diffrn_radiation_wavelength 0.71073
_diffrn_reflns_av_R_equivalents 0.0579
_diffrn_reflns_av_unetI/netI 0.0251
_diffrn_reflns_Laue_measured_fraction_full 1.000
_diffrn_reflns_Laue_measured_fraction_max 1.000
_diffrn_reflns_limit_h_max 15
_diffrn_reflns_limit_h_min -15
_diffrn_reflns_limit_k_max 34
_diffrn_reflns_limit_k_min -34
_diffrn_reflns_limit_l_max 24
_diffrn_reflns_limit_l_min -24
_diffrn_reflns_number 144297
_diffrn_reflns_point_group_measured_fraction_full 1.000
_diffrn_reflns_point_group_measured_fraction_max 1.000
_diffrn_reflns_theta_full 25.000
_diffrn_reflns_theta_max 25.000
_diffrn_reflns_theta_min 1.407
_diffrn_source 'microfocus sealed tube'
_exptl_absorpt_coefficient_mu 0.897
_exptl_absorpt_correction_T_max 0.83
_exptl_absorpt_correction_T_min 0.76
_exptl_absorpt_correction_type multi-scan
_exptl_absorpt_process_details SADABS
_exptl_crystal_colour yellow
_exptl_crystal_density_diffrn 1.265
_exptl_crystal_density_meas ?
_exptl_crystal_density_method 'not measured'
_exptl_crystal_description block
_exptl_crystal_F_000 3052
_exptl_crystal_size_max 0.300
_exptl_crystal_size_mid 0.200
_exptl_crystal_size_min 0.200
_refine_diff_density_max 1.311
_refine_diff_density_min -0.853
_refine_diff_density_rms 0.092
_refine_ls_extinction_method none
_refine_ls_goodness_of_fit_ref 1.079
_refine_ls_hydrogen_treatment noref
_refine_ls_matrix_type full
_refine_ls_number_parameters 843
_refine_ls_number_reflns 13385
_refine_ls_number_restraints 5
_refine_ls_restrained_S_all 1.085
_refine_ls_R_factor_all 0.0474
_refine_ls_R_factor_gt 0.0402
_refine_ls_shift/su_max 0.002
_refine_ls_shift/su_mean 0.000
_refine_ls_structure_factor_coef Fsqd
_refine_ls_weighting_details 'w=1/[\s^2^(Fo^2^)+(0.0546P)^2^+14.0992P] where P=(Fo^2^+2Fc^2^)/3'
_refine_ls_weighting_scheme calc
_refine_ls_wR_factor_gt 0.1061
_refine_ls_wR_factor_ref 0.1112
_reflns_Friedel_coverage 0.000
_reflns_number_gt 11815
_reflns_number_total 13385
_reflns_threshold_expression 'I > 2\s(I)'
_cod_data_source_file ja7b10108_si_001.cif
_cod_data_source_block 4
_cod_depositor_comments
;
The following automatic conversions were performed:

'_exptl_crystal_density_meas' value 'not measured' was changed to '?'
- the value is perceived as not measured.

Automatic conversion script
Id: cif_fix_values 4973 2017-02-22 13:04:09Z antanas 
;
_cod_original_cell_volume 7599.2(17)
_cod_database_code 4126713
_shelx_shelxl_version_number 2014/7
_shelx_space_group_comment
;
The symmetry employed for this shelxl refinement is uniquely defined
by the following loop, which should always be used as a source of
symmetry information in preference to the above space-group names.
They are only intended as comments.
;
_shelx_estimated_absorpt_t_min 0.775
_shelx_estimated_absorpt_t_max 0.841

loop_
_space_group_symop_operation_xyz
'x, y, z'
'-x+1/2, y+1/2, -z+1/2'
'-x, -y, -z'
'x-1/2, -y-1/2, z-1/2'

loop_
_atom_site_label
_atom_site_type_symbol
_atom_site_fract_x
_atom_site_fract_y
_atom_site_fract_z
_atom_site_U_iso_or_equiv
_atom_site_adp_type
_atom_site_occupancy
_atom_site_site_symmetry_order
_atom_site_calc_flag
_atom_site_refinement_flags_posn
_atom_site_refinement_flags_adp
_atom_site_refinement_flags_occupancy
_atom_site_disorder_assembly
_atom_site_disorder_group
Sm1 Sm 0.72599(2) 0.01586(2) 0.35758(2) 0.02444(7) Uani 1 1 d . . . . .
B1 B 0.6877(3) 0.17798(12) 0.34933(17) 0.0216(7) Uani 1 1 d . . . . .
B2 B 0.7468(3) 0.07492(12) 0.14159(17) 0.0216(7) Uani 1 1 d . . . . .
Li1 Li 0.7158(6) 0.2098(2) 0.1572(3) 0.0433(16) Uani 1 1 d . . . . .
Cl1 Cl 0.69380(10) -0.07441(3) 0.33355(6) 0.0541(3) Uani 1 1 d . . . . .
Cl2 Cl 0.74808(8) 0.00091(4) 0.48854(4) 0.0437(2) Uani 1 1 d . . . . .
N1 N 0.5928(2) 0.19551(9) 0.37346(13) 0.0233(6) Uani 1 1 d . . . . .
N2 N 0.7624(2) 0.21372(9) 0.36502(13) 0.0237(6) Uani 1 1 d . . . . .
N3 N 0.6666(2) 0.07608(9) 0.08977(12) 0.0237(6) Uani 1 1 d . . . . .
N4 N 0.8388(2) 0.06335(10) 0.10809(13) 0.0254(6) Uani 1 1 d . . . . .
O1 O 0.70898(17) 0.09398(8) 0.35863(10) 0.0249(5) Uani 1 1 d . . . . .
O3 O 0.71588(19) 0.16194(8) 0.20989(11) 0.0312(5) Uani 1 1 d . . . . .
O2 O 0.74317(17) 0.04181(7) 0.25311(11) 0.0252(5) Uani 1 1 d . . . . .
O4 O 0.5432(2) 0.02033(10) 0.36089(16) 0.0486(7) Uani 1 1 d . . . . .
O5 O 0.9094(2) 0.00593(12) 0.35920(14) 0.0475(7) Uani 1 1 d . . . . .
O7 O 0.7700(2) 0.21562(10) 0.06741(14) 0.0496(7) Uani 1 1 d . . . . .
O6 O 0.6560(2) 0.27250(9) 0.17244(14) 0.0429(6) Uani 1 1 d . . . . .
O8 O 0.3373(9) 0.3831(4) 0.2737(6) 0.241(4) Uiso 1 1 d D . . . .
C1 C 0.7071(2) 0.12871(10) 0.31712(15) 0.0203(6) Uani 1 1 d . . . . .
C2 C 0.7360(2) 0.08032(11) 0.21909(15) 0.0194(6) Uani 1 1 d . . . . .
C3 C 0.7196(2) 0.12449(11) 0.24771(15) 0.0215(6) Uani 1 1 d . . . . .
C4 C 0.5012(3) 0.17166(11) 0.39264(16) 0.0260(7) Uani 1 1 d . . . . .
C5 C 0.4146(3) 0.16719(12) 0.34863(17) 0.0281(7) Uani 1 1 d . . . . .
C6 C 0.3268(3) 0.14601(12) 0.37165(19) 0.0334(8) Uani 1 1 d . . . . .
H6 H 0.2676 0.1428 0.3426 0.040 Uiso 1 1 calc R U . . .
C7 C 0.3243(3) 0.12953(13) 0.4358(2) 0.0392(9) Uani 1 1 d . . . . .
H7 H 0.2639 0.1152 0.4505 0.047 Uiso 1 1 calc R U . . .
C8 C 0.4094(3) 0.13395(14) 0.47825(19) 0.0389(9) Uani 1 1 d . . . . .
H8 H 0.4072 0.1223 0.5221 0.047 Uiso 1 1 calc R U . . .
C9 C 0.4993(3) 0.15529(12) 0.45826(17) 0.0317(8) Uani 1 1 d . . . . .
C10 C 0.5912(3) 0.15975(14) 0.50744(18) 0.0380(9) Uani 1 1 d . . . . .
H10 H 0.6490 0.1736 0.4833 0.046 Uiso 1 1 calc R U . . .
C11 C 0.6263(4) 0.11279(17) 0.5329(3) 0.0627(13) Uani 1 1 d . . . . .
H11A H 0.5730 0.0993 0.5595 0.094 Uiso 1 1 calc R U . . .
H11B H 0.6901 0.1162 0.5602 0.094 Uiso 1 1 calc R U . . .
H11C H 0.6385 0.0925 0.4952 0.094 Uiso 1 1 calc R U . . .
C12 C 0.5677(4) 0.1923(2) 0.5643(2) 0.0733(16) Uani 1 1 d . . . . .
H12A H 0.5494 0.2228 0.5464 0.110 Uiso 1 1 calc R U . . .
H12B H 0.6285 0.1950 0.5946 0.110 Uiso 1 1 calc R U . . .
H12C H 0.5102 0.1799 0.5883 0.110 Uiso 1 1 calc R U . . .
C13 C 0.4125(3) 0.18534(14) 0.27816(17) 0.0344(8) Uani 1 1 d . . . . .
H13 H 0.4843 0.1941 0.2678 0.041 Uiso 1 1 calc R U . . .
C14 C 0.3741(5) 0.1494(2) 0.2275(2) 0.0779(18) Uani 1 1 d . . . . .
H14A H 0.4229 0.1236 0.2271 0.117 Uiso 1 1 calc R U . . .
H14B H 0.3681 0.1635 0.1834 0.117 Uiso 1 1 calc R U . . .
H14C H 0.3067 0.1379 0.2395 0.117 Uiso 1 1 calc R U . . .
C15 C 0.3458(4) 0.2281(2) 0.2714(3) 0.0749(17) Uani 1 1 d . . . . .
H15A H 0.2757 0.2206 0.2832 0.112 Uiso 1 1 calc R U . . .
H15B H 0.3448 0.2392 0.2255 0.112 Uiso 1 1 calc R U . . .
H15C H 0.3739 0.2523 0.3010 0.112 Uiso 1 1 calc R U . . .
C16 C 0.6123(3) 0.23952(11) 0.39988(17) 0.0289(7) Uani 1 1 d . . . . .
H16 H 0.5625 0.2589 0.4185 0.035 Uiso 1 1 calc R U . . .
C17 C 0.7114(3) 0.25019(12) 0.39506(17) 0.0293(7) Uani 1 1 d . . . . .
H17 H 0.7426 0.2783 0.4098 0.035 Uiso 1 1 calc R U . . .
C18 C 0.8731(2) 0.21345(11) 0.36594(16) 0.0255(7) Uani 1 1 d . . . . .
C19 C 0.9279(3) 0.18469(12) 0.41194(18) 0.0319(8) Uani 1 1 d . . . . .
C20 C 1.0350(3) 0.18611(13) 0.4134(2) 0.0381(9) Uani 1 1 d . . . . .
H20 H 1.0731 0.1663 0.4429 0.046 Uiso 1 1 calc R U . . .
C21 C 1.0868(3) 0.21551(14) 0.3733(2) 0.0388(9) Uani 1 1 d . . . . .
H21 H 1.1598 0.2160 0.3755 0.047 Uiso 1 1 calc R U . . .
C22 C 1.0325(3) 0.24412(13) 0.33001(18) 0.0342(8) Uani 1 1 d . . . . .
H22 H 1.0689 0.2648 0.3031 0.041 Uiso 1 1 calc R U . . .
C23 C 0.9248(3) 0.24358(12) 0.32458(17) 0.0274(7) Uani 1 1 d . . . . .
C24 C 0.8694(3) 0.27504(13) 0.27486(18) 0.0326(8) Uani 1 1 d . . . . .
H24 H 0.7945 0.2672 0.2740 0.039 Uiso 1 1 calc R U . . .
C25 C 0.9071(3) 0.26743(19) 0.2053(2) 0.0539(12) Uani 1 1 d . . . . .
H25A H 0.9801 0.2757 0.2046 0.081 Uiso 1 1 calc R U . . .
H25B H 0.8673 0.2868 0.1736 0.081 Uiso 1 1 calc R U . . .
H25C H 0.8983 0.2349 0.1929 0.081 Uiso 1 1 calc R U . . .
C26 C 0.8812(4) 0.32603(14) 0.2950(2) 0.0534(11) Uani 1 1 d . . . . .
H26A H 0.8533 0.3306 0.3388 0.080 Uiso 1 1 calc R U . . .
H26B H 0.8436 0.3455 0.2624 0.080 Uiso 1 1 calc R U . . .
H26C H 0.9542 0.3345 0.2968 0.080 Uiso 1 1 calc R U . . .
C27 C 0.8751(3) 0.15594(14) 0.4629(2) 0.0437(10) Uani 1 1 d . . . . .
H27 H 0.8039 0.1490 0.4448 0.052 Uiso 1 1 calc R U . . .
C28 C 0.9280(4) 0.1103(2) 0.4784(4) 0.098(3) Uani 1 1 d . . . . .
H28A H 0.9351 0.0929 0.4372 0.147 Uiso 1 1 calc R U . . .
H28B H 0.8869 0.0924 0.5086 0.147 Uiso 1 1 calc R U . . .
H28C H 0.9963 0.1161 0.4993 0.147 Uiso 1 1 calc R U . . .
C29 C 0.8662(5) 0.1849(2) 0.5261(2) 0.0771(18) Uani 1 1 d . . . . .
H29A H 0.9350 0.1940 0.5431 0.116 Uiso 1 1 calc R U . . .
H29B H 0.8326 0.1666 0.5596 0.116 Uiso 1 1 calc R U . . .
H29C H 0.8252 0.2126 0.5158 0.116 Uiso 1 1 calc R U . . .
C30 C 0.5563(2) 0.07493(12) 0.09282(15) 0.0239(7) Uani 1 1 d . . . . .
C31 C 0.5097(3) 0.03405(13) 0.11504(16) 0.0283(7) Uani 1 1 d . . . . .
C32 C 0.4026(3) 0.03254(14) 0.11343(17) 0.0335(8) Uani 1 1 d . . . . .
H32 H 0.3695 0.0057 0.1291 0.040 Uiso 1 1 calc R U . . .
C33 C 0.3434(3) 0.06914(14) 0.08953(18) 0.0360(8) Uani 1 1 d . . . . .
H33 H 0.2705 0.0671 0.0883 0.043 Uiso 1 1 calc R U . . .
C34 C 0.3900(3) 0.10833(13) 0.06760(17) 0.0330(8) Uani 1 1 d . . . . .
H34 H 0.3487 0.1332 0.0508 0.040 Uiso 1 1 calc R U . . .
C35 C 0.4969(2) 0.11252(12) 0.06947(16) 0.0271(7) Uani 1 1 d . . . . .
C36 C 0.5453(3) 0.15646(13) 0.04503(18) 0.0335(8) Uani 1 1 d . . . . .
H36 H 0.6213 0.1539 0.0539 0.040 Uiso 1 1 calc R U . . .
C37 C 0.5252(4) 0.16277(18) -0.0295(2) 0.0623(13) Uani 1 1 d . . . . .
H37A H 0.5516 0.1359 -0.0529 0.093 Uiso 1 1 calc R U . . .
H37B H 0.5600 0.1908 -0.0440 0.093 Uiso 1 1 calc R U . . .
H37C H 0.4510 0.1657 -0.0396 0.093 Uiso 1 1 calc R U . . .
C38 C 0.5081(3) 0.19852(14) 0.0827(2) 0.0505(11) Uani 1 1 d . . . . .
H38A H 0.4339 0.2023 0.0739 0.076 Uiso 1 1 calc R U . . .
H38B H 0.5439 0.2262 0.0679 0.076 Uiso 1 1 calc R U . . .
H38C H 0.5227 0.1941 0.1303 0.076 Uiso 1 1 calc R U . . .
C39 C 0.5716(3) -0.00887(12) 0.13352(18) 0.0319(8) Uani 1 1 d . . . . .
H39 H 0.6412 0.0014 0.1510 0.038 Uiso 1 1 calc R U . . .
C40 C 0.5251(4) -0.03868(18) 0.1864(3) 0.0636(13) Uani 1 1 d . . . . .
H40A H 0.5127 -0.0197 0.2254 0.095 Uiso 1 1 calc R U . . .
H40B H 0.5727 -0.0638 0.1989 0.095 Uiso 1 1 calc R U . . .
H40C H 0.4599 -0.0518 0.1688 0.095 Uiso 1 1 calc R U . . .
C41 C 0.5862(4) -0.03789(16) 0.0716(2) 0.0502(11) Uani 1 1 d . . . . .
H41A H 0.5188 -0.0455 0.0507 0.075 Uiso 1 1 calc R U . . .
H41B H 0.6228 -0.0664 0.0840 0.075 Uiso 1 1 calc R U . . .
H41C H 0.6263 -0.0203 0.0404 0.075 Uiso 1 1 calc R U . . .
C42 C 0.7112(3) 0.06646(13) 0.02941(16) 0.0301(8) Uani 1 1 d . . . . .
H42 H 0.6751 0.0654 -0.0126 0.036 Uiso 1 1 calc R U . . .
C43 C 0.8122(3) 0.05896(12) 0.04002(16) 0.0297(8) Uani 1 1 d . . . . .
H43 H 0.8587 0.0518 0.0067 0.036 Uiso 1 1 calc R U . . .
C44 C 0.9366(2) 0.04492(12) 0.13244(16) 0.0270(7) Uani 1 1 d . . . . .
C45 C 1.0152(3) 0.07434(13) 0.15730(17) 0.0301(7) Uani 1 1 d . . . . .
C46 C 1.1104(3) 0.05456(14) 0.17615(19) 0.0365(9) Uani 1 1 d . . . . .
H46 H 1.1644 0.0738 0.1933 0.044 Uiso 1 1 calc R U . . .
C47 C 1.1272(3) 0.00817(15) 0.1703(2) 0.0484(11) Uani 1 1 d . . . . .
H47 H 1.1929 -0.0044 0.1824 0.058 Uiso 1 1 calc R U . . .
C48 C 1.0486(3) -0.02040(15) 0.1469(3) 0.0520(12) Uani 1 1 d . . . . .
H48 H 1.0608 -0.0526 0.1432 0.062 Uiso 1 1 calc R U . . .
C49 C 0.9518(3) -0.00297(14) 0.1285(2) 0.0373(9) Uani 1 1 d . . . . .
C50 C 0.8674(3) -0.03652(14) 0.1065(2) 0.0444(10) Uani 1 1 d . . . . .
H50 H 0.8044 -0.0180 0.0945 0.053 Uiso 1 1 calc R U . . .
C51 C 0.8421(4) -0.06830(17) 0.1635(3) 0.0673(15) Uani 1 1 d . . . . .
H51A H 0.9035 -0.0860 0.1777 0.101 Uiso 1 1 calc R U . . .
H51B H 0.7871 -0.0896 0.1488 0.101 Uiso 1 1 calc R U . . .
H51C H 0.8194 -0.0498 0.2007 0.101 Uiso 1 1 calc R U . . .
C52 C 0.8943(4) -0.06393(19) 0.0449(3) 0.0695(15) Uani 1 1 d . . . . .
H52A H 0.9095 -0.0425 0.0091 0.104 Uiso 1 1 calc R U . . .
H52B H 0.8359 -0.0836 0.0307 0.104 Uiso 1 1 calc R U . . .
H52C H 0.9546 -0.0833 0.0555 0.104 Uiso 1 1 calc R U . . .
C53 C 1.0032(3) 0.12577(14) 0.1638(2) 0.0424(9) Uani 1 1 d . . . . .
H53 H 0.9308 0.1337 0.1493 0.051 Uiso 1 1 calc R U . . .
C54 C 1.0204(5) 0.1414(2) 0.2360(3) 0.0794(18) Uani 1 1 d . . . . .
H54A H 0.9682 0.1274 0.2630 0.119 Uiso 1 1 calc R U . . .
H54B H 1.0150 0.1752 0.2383 0.119 Uiso 1 1 calc R U . . .
H54C H 1.0889 0.1318 0.2528 0.119 Uiso 1 1 calc R U . . .
C55 C 1.0741(4) 0.15103(17) 0.1183(3) 0.0657(14) Uani 1 1 d . . . . .
H55A H 1.1457 0.1432 0.1308 0.099 Uiso 1 1 calc R U . . .
H55B H 1.0641 0.1844 0.1226 0.099 Uiso 1 1 calc R U . . .
H55C H 1.0582 0.1417 0.0723 0.099 Uiso 1 1 calc R U . . .
C56 C 0.4767(4) -0.0084(3) 0.3977(3) 0.090(2) Uani 1 1 d . . . . .
H56A H 0.4584 0.0072 0.4392 0.108 Uiso 1 1 calc R U . . .
H56B H 0.5106 -0.0381 0.4092 0.108 Uiso 1 1 calc R U . . .
C57 C 0.3850(4) -0.01583(19) 0.3540(3) 0.0628(14) Uani 1 1 d . . . . .
H57A H 0.3238 -0.0217 0.3800 0.075 Uiso 1 1 calc R U . . .
H57B H 0.3947 -0.0422 0.3238 0.075 Uiso 1 1 calc R U . . .
C58 C 0.3742(3) 0.02951(17) 0.3155(3) 0.0629(14) Uani 1 1 d . . . . .
H58A H 0.3527 0.0235 0.2685 0.076 Uiso 1 1 calc R U . . .
H58B H 0.3226 0.0498 0.3351 0.076 Uiso 1 1 calc R U . . .
C59 C 0.4801(3) 0.05175(15) 0.3207(3) 0.0588(13) Uani 1 1 d . . . . .
H59A H 0.5079 0.0554 0.2762 0.071 Uiso 1 1 calc R U . . .
H59B H 0.4770 0.0825 0.3420 0.071 Uiso 1 1 calc R U . . .
C60 C 0.9687(3) -0.02677(18) 0.3991(2) 0.0537(11) Uani 1 1 d . . . . .
H60A H 0.9358 -0.0576 0.3971 0.064 Uiso 1 1 calc R U . . .
H60B H 0.9744 -0.0165 0.4459 0.064 Uiso 1 1 calc R U . . .
C61 C 1.0714(4) -0.0286(3) 0.3711(3) 0.094(3) Uani 1 1 d . . . . .
H61A H 1.0726 -0.0497 0.3325 0.113 Uiso 1 1 calc R U . A 1
H61B H 1.1254 -0.0378 0.4047 0.113 Uiso 1 1 calc R U . A 1
C62 C 1.0824(5) 0.0235(4) 0.3500(4) 0.096(4) Uani 0.8 1 d . . P B 1
H62A H 1.1035 0.0429 0.3886 0.115 Uiso 0.8 1 calc R U P B 1
H62B H 1.1336 0.0268 0.3156 0.115 Uiso 0.8 1 calc R U P B 1
C63 C 0.9763(4) 0.0366(3) 0.3228(3) 0.079(3) Uani 0.8 1 d . . P B 1
H63A H 0.9612 0.0695 0.3318 0.095 Uiso 0.8 1 calc R U P B 1
H63B H 0.9687 0.0309 0.2745 0.095 Uiso 0.8 1 calc R U P B 1
C76 C 1.083(4) -0.0065(15) 0.331(2) 0.095(14) Uiso 0.2 1 d . . P B 2
H76A H 1.1261 -0.0218 0.2977 0.114 Uiso 0.2 1 calc R U P B 2
H76B H 1.1174 0.0226 0.3454 0.114 Uiso 0.2 1 calc R U P B 2
C77 C 0.974(2) 0.0028(10) 0.3012(13) 0.054(6) Uiso 0.2 1 d . . P B 2
H77A H 0.9716 0.0321 0.2758 0.065 Uiso 0.2 1 calc R U P B 2
H77B H 0.9505 -0.0227 0.2715 0.065 Uiso 0.2 1 calc R U P B 2
C64 C 0.7719(4) 0.25473(16) 0.0231(2) 0.0501(11) Uani 1 1 d . . . . .
H64A H 0.809(4) 0.2798(17) 0.050(2) 0.060 Uiso 1 1 d . U . . .
H64B H 0.700(4) 0.2645(17) 0.013(2) 0.060 Uiso 1 1 d . U . . .
C65 C 0.8265(4) 0.23852(17) -0.0370(2) 0.0554(12) Uani 1 1 d . . . . .
H65A H 0.7768 0.2333 -0.0749 0.067 Uiso 1 1 calc R U . . .
H65B H 0.8779 0.2616 -0.0499 0.067 Uiso 1 1 calc R U . . .
C66 C 0.8775(7) 0.1947(2) -0.0166(3) 0.098(2) Uani 1 1 d . . . . .
H66A H 0.8738 0.1721 -0.0533 0.118 Uiso 1 1 calc R U . . .
H66B H 0.9506 0.2001 -0.0030 0.118 Uiso 1 1 calc R U . . .
C67 C 0.8232(5) 0.1787(2) 0.0371(4) 0.089(2) Uani 1 1 d . . . . .
H67A H 0.8717 0.1643 0.0703 0.107 Uiso 1 1 calc R U . . .
H67B H 0.7731 0.1548 0.0215 0.107 Uiso 1 1 calc R U . . .
C68 C 0.5875(3) 0.27272(15) 0.2256(2) 0.0494(10) Uani 1 1 d . . . . .
H68A H 0.6134 0.2523 0.2620 0.059 Uiso 1 1 calc R U . . .
H68B H 0.5182 0.2621 0.2100 0.059 Uiso 1 1 calc R U . . .
C69 C 0.5843(4) 0.32150(16) 0.2482(2) 0.0567(12) Uani 1 1 d . . . . .
H69A H 0.6452 0.3293 0.2774 0.068 Uiso 1 1 calc R U . . .
H69B H 0.5211 0.3279 0.2719 0.068 Uiso 1 1 calc R U . . .
C70 C 0.5849(4) 0.34782(16) 0.1828(3) 0.0576(12) Uani 1 1 d . . . . .
H70A H 0.5144 0.3512 0.1626 0.069 Uiso 1 1 calc R U . . .
H70B H 0.6158 0.3789 0.1891 0.069 Uiso 1 1 calc R U . . .
C71 C 0.6504(4) 0.31738(14) 0.1407(2) 0.0492(11) Uani 1 1 d . . . . .
H71A H 0.6190 0.3146 0.0953 0.059 Uiso 1 1 calc R U . . .
H71B H 0.7201 0.3307 0.1380 0.059 Uiso 1 1 calc R U . . .
C72 C 0.2764(8) 0.3700(4) 0.2174(5) 0.145(3) Uiso 1 1 d D . . . .
H72A H 0.3125 0.3466 0.1914 0.174 Uiso 1 1 calc R U . . .
H72B H 0.2614 0.3972 0.1886 0.174 Uiso 1 1 calc R U . . .
C73 C 0.1836(7) 0.3514(3) 0.2408(4) 0.128(3) Uiso 1 1 d D . . . .
H73A H 0.1747 0.3189 0.2264 0.153 Uiso 1 1 calc R U . . .
H73B H 0.1235 0.3695 0.2235 0.153 Uiso 1 1 calc R U . . .
C74 C 0.1937(7) 0.3544(3) 0.3148(4) 0.128(3) Uiso 1 1 d D . . . .
H74A H 0.1325 0.3696 0.3322 0.153 Uiso 1 1 calc R U . . .
H74B H 0.2003 0.3231 0.3344 0.153 Uiso 1 1 calc R U . . .
C75 C 0.2795(9) 0.3797(4) 0.3300(6) 0.162(4) Uiso 1 1 d D . . . .
H75A H 0.3207 0.3646 0.3664 0.195 Uiso 1 1 calc R U . . .
H75B H 0.2599 0.4109 0.3449 0.195 Uiso 1 1 calc R U . . .

loop_
_atom_site_aniso_label
_atom_site_aniso_U_11
_atom_site_aniso_U_22
_atom_site_aniso_U_33
_atom_site_aniso_U_23
_atom_site_aniso_U_13
_atom_site_aniso_U_12
Sm1 0.02641(10) 0.02279(10) 0.02394(10) 0.00587(7) -0.00058(7) 0.00010(7)
B1 0.0254(18) 0.0230(18) 0.0161(16) 0.0039(14) -0.0013(14) -0.0015(14)
B2 0.0244(18) 0.0189(17) 0.0217(18) 0.0018(14) 0.0036(14) -0.0009(14)
Li1 0.056(4) 0.039(4) 0.034(3) 0.013(3) -0.004(3) -0.005(3)
Cl1 0.0764(7) 0.0209(5) 0.0635(7) -0.0059(4) -0.0120(6) 0.0029(5)
Cl2 0.0510(6) 0.0590(6) 0.0213(4) 0.0085(4) 0.0035(4) 0.0036(5)
N1 0.0247(14) 0.0216(13) 0.0237(14) -0.0027(11) 0.0021(11) -0.0005(11)
N2 0.0248(13) 0.0222(14) 0.0238(14) -0.0014(11) -0.0035(11) -0.0004(11)
N3 0.0228(13) 0.0317(15) 0.0168(13) -0.0013(11) 0.0015(10) 0.0012(11)
N4 0.0220(13) 0.0329(15) 0.0214(14) 0.0022(11) 0.0037(11) 0.0028(11)
O1 0.0314(12) 0.0248(12) 0.0187(11) 0.0029(9) 0.0025(9) -0.0009(9)
O3 0.0478(15) 0.0238(12) 0.0221(12) 0.0050(9) 0.0022(10) -0.0005(10)
O2 0.0322(12) 0.0226(12) 0.0209(11) 0.0008(9) 0.0007(9) 0.0012(9)
O4 0.0269(14) 0.0513(18) 0.068(2) 0.0147(15) 0.0060(13) -0.0031(12)
O5 0.0294(14) 0.078(2) 0.0346(15) 0.0197(14) 0.0009(12) 0.0022(14)
O7 0.0577(18) 0.0519(18) 0.0386(15) 0.0219(13) -0.0040(13) -0.0186(15)
O6 0.0478(16) 0.0314(14) 0.0486(16) 0.0108(12) -0.0056(13) -0.0055(12)
C1 0.0161(14) 0.0220(16) 0.0227(16) 0.0008(13) -0.0008(12) -0.0031(12)
C2 0.0153(14) 0.0242(16) 0.0184(15) 0.0023(12) -0.0024(11) -0.0015(12)
C3 0.0199(15) 0.0233(16) 0.0212(15) 0.0031(13) 0.0006(12) -0.0017(12)
C4 0.0270(17) 0.0243(17) 0.0270(17) -0.0043(13) 0.0062(14) 0.0014(13)
C5 0.0295(18) 0.0275(17) 0.0277(18) -0.0058(14) 0.0056(14) 0.0014(14)
C6 0.0248(17) 0.0341(19) 0.042(2) -0.0066(16) 0.0066(15) -0.0018(14)
C7 0.033(2) 0.039(2) 0.047(2) 0.0023(18) 0.0172(17) -0.0032(16)
C8 0.043(2) 0.042(2) 0.033(2) 0.0056(17) 0.0140(17) 0.0017(17)
C9 0.0372(19) 0.0317(19) 0.0269(18) -0.0013(15) 0.0068(15) 0.0037(15)
C10 0.044(2) 0.045(2) 0.0252(18) 0.0013(16) 0.0000(16) 0.0016(17)
C11 0.060(3) 0.057(3) 0.069(3) 0.024(3) -0.011(2) 0.002(2)
C12 0.076(4) 0.102(4) 0.040(3) -0.028(3) -0.011(2) 0.019(3)
C13 0.0272(18) 0.048(2) 0.0282(18) 0.0003(16) 0.0019(14) -0.0058(16)
C14 0.102(4) 0.099(4) 0.033(2) -0.010(3) 0.000(3) -0.045(4)
C15 0.074(4) 0.089(4) 0.064(3) 0.034(3) 0.028(3) 0.036(3)
C16 0.0338(19) 0.0238(17) 0.0295(18) -0.0046(14) 0.0043(14) 0.0019(14)
C17 0.0346(19) 0.0228(17) 0.0300(18) -0.0048(14) -0.0024(15) -0.0019(14)
C18 0.0265(17) 0.0234(16) 0.0261(17) -0.0050(13) -0.0033(13) -0.0030(13)
C19 0.0311(18) 0.0272(18) 0.036(2) -0.0027(15) -0.0100(15) -0.0023(14)
C20 0.034(2) 0.036(2) 0.043(2) -0.0004(17) -0.0113(17) 0.0035(16)
C21 0.0260(18) 0.043(2) 0.046(2) -0.0113(18) -0.0061(16) -0.0001(16)
C22 0.0310(19) 0.036(2) 0.036(2) -0.0070(16) 0.0010(15) -0.0087(15)
C23 0.0264(17) 0.0269(17) 0.0286(17) -0.0061(14) -0.0006(14) -0.0042(14)
C24 0.0292(18) 0.035(2) 0.0327(19) 0.0058(15) -0.0018(15) -0.0053(15)
C25 0.038(2) 0.088(4) 0.036(2) 0.013(2) 0.0027(18) -0.002(2)
C26 0.054(3) 0.037(2) 0.067(3) 0.011(2) -0.013(2) -0.004(2)
C27 0.039(2) 0.042(2) 0.049(2) 0.0163(19) -0.0183(18) -0.0082(17)
C28 0.062(3) 0.063(4) 0.167(7) 0.067(4) -0.025(4) -0.005(3)
C29 0.088(4) 0.109(5) 0.033(2) 0.010(3) -0.009(2) -0.053(4)
C30 0.0224(16) 0.0326(18) 0.0166(15) -0.0056(13) -0.0001(12) -0.0015(13)
C31 0.0303(18) 0.0367(19) 0.0177(16) -0.0057(14) 0.0004(13) -0.0053(15)
C32 0.0298(18) 0.044(2) 0.0269(18) -0.0039(16) 0.0048(14) -0.0103(16)
C33 0.0239(17) 0.053(2) 0.0315(19) -0.0091(17) 0.0030(14) -0.0056(16)
C34 0.0277(18) 0.044(2) 0.0274(18) -0.0082(16) -0.0021(14) 0.0057(16)
C35 0.0254(17) 0.0359(19) 0.0199(16) -0.0064(14) -0.0001(13) -0.0003(14)
C36 0.0299(18) 0.0337(19) 0.037(2) 0.0016(16) -0.0016(15) 0.0015(15)
C37 0.080(3) 0.067(3) 0.039(2) 0.017(2) -0.004(2) -0.021(3)
C38 0.044(2) 0.036(2) 0.072(3) -0.006(2) 0.005(2) -0.0023(18)
C39 0.0351(19) 0.0326(19) 0.0276(18) -0.0023(15) -0.0032(15) -0.0076(15)
C40 0.072(3) 0.062(3) 0.058(3) 0.025(2) 0.018(3) 0.005(3)
C41 0.061(3) 0.048(3) 0.041(2) -0.016(2) -0.009(2) 0.008(2)
C42 0.0330(18) 0.042(2) 0.0151(15) -0.0013(14) 0.0013(13) 0.0010(15)
C43 0.0318(18) 0.039(2) 0.0186(16) 0.0001(14) 0.0078(14) 0.0056(15)
C44 0.0232(16) 0.0353(19) 0.0228(16) 0.0055(14) 0.0053(13) 0.0043(14)
C45 0.0270(17) 0.038(2) 0.0260(17) -0.0003(15) 0.0045(14) 0.0028(15)
C46 0.0244(17) 0.048(2) 0.037(2) 0.0021(17) 0.0043(15) -0.0014(16)
C47 0.0236(19) 0.049(3) 0.072(3) 0.007(2) 0.0007(19) 0.0080(17)
C48 0.032(2) 0.036(2) 0.087(4) 0.009(2) 0.002(2) 0.0055(17)
C49 0.0256(18) 0.0335(19) 0.053(2) 0.0055(18) 0.0034(17) 0.0003(15)
C50 0.032(2) 0.032(2) 0.069(3) 0.003(2) 0.0015(19) 0.0013(16)
C51 0.054(3) 0.048(3) 0.099(4) 0.024(3) -0.002(3) -0.015(2)
C52 0.053(3) 0.064(3) 0.091(4) -0.023(3) -0.002(3) -0.003(2)
C53 0.038(2) 0.041(2) 0.047(2) -0.0084(18) -0.0097(18) 0.0035(17)
C54 0.093(4) 0.073(4) 0.070(4) -0.037(3) -0.022(3) 0.024(3)
C55 0.061(3) 0.043(3) 0.093(4) 0.014(3) -0.006(3) -0.008(2)
C56 0.045(3) 0.138(6) 0.088(4) 0.052(4) 0.009(3) -0.027(3)
C57 0.050(3) 0.087(4) 0.052(3) 0.010(3) 0.010(2) -0.026(3)
C58 0.031(2) 0.049(3) 0.108(4) -0.015(3) -0.006(2) -0.0018(19)
C59 0.038(2) 0.036(2) 0.101(4) -0.001(2) -0.007(2) 0.0018(18)
C60 0.041(2) 0.067(3) 0.052(3) 0.006(2) -0.007(2) 0.016(2)
C61 0.037(3) 0.180(8) 0.064(4) -0.032(5) -0.007(3) 0.033(4)
C62 0.025(3) 0.209(12) 0.052(4) 0.048(6) -0.004(3) -0.021(5)
C63 0.035(3) 0.150(8) 0.053(4) 0.050(5) -0.002(3) -0.021(4)
C64 0.066(3) 0.046(3) 0.038(2) 0.019(2) 0.004(2) -0.005(2)
C65 0.065(3) 0.057(3) 0.045(3) 0.021(2) 0.008(2) 0.006(2)
C66 0.168(7) 0.067(4) 0.062(4) 0.022(3) 0.025(4) 0.035(4)
C67 0.068(3) 0.069(4) 0.136(6) 0.061(4) 0.045(4) 0.026(3)
C68 0.050(2) 0.047(2) 0.050(3) 0.010(2) -0.003(2) -0.009(2)
C69 0.061(3) 0.053(3) 0.056(3) -0.001(2) 0.001(2) -0.007(2)
C70 0.063(3) 0.039(2) 0.071(3) 0.009(2) 0.005(2) 0.001(2)
C71 0.057(3) 0.035(2) 0.055(3) 0.0157(19) -0.003(2) 0.0004(19)

loop_
_atom_type_symbol
_atom_type_description
_atom_type_scat_dispersion_real
_atom_type_scat_dispersion_imag
_atom_type_scat_source
C C 0.0033 0.0016 'International Tables Vol C Tables 4.2.6.8 and 6.1.1.4'
H H 0.0000 0.0000 'International Tables Vol C Tables 4.2.6.8 and 6.1.1.4'
Li Li -0.0003 0.0001 'International Tables Vol C Tables 4.2.6.8 and 6.1.1.4'
B B 0.0013 0.0007 'International Tables Vol C Tables 4.2.6.8 and 6.1.1.4'
N N 0.0061 0.0033 'International Tables Vol C Tables 4.2.6.8 and 6.1.1.4'
O O 0.0106 0.0060 'International Tables Vol C Tables 4.2.6.8 and 6.1.1.4'
Cl Cl 0.1484 0.1585 'International Tables Vol C Tables 4.2.6.8 and 6.1.1.4'
Sm Sm -0.1638 3.4418 'International Tables Vol C Tables 4.2.6.8 and 6.1.1.4'

loop_
_geom_angle_atom_site_label_1
_geom_angle_atom_site_label_2
_geom_angle_atom_site_label_3
_geom_angle
O2 Sm1 O1 72.09(8)
O2 Sm1 O4 98.77(9)
O1 Sm1 O4 81.26(9)
O2 Sm1 O5 84.77(9)
O1 Sm1 O5 102.48(10)
O4 Sm1 O5 175.55(10)
O2 Sm1 Cl2 164.43(6)
O1 Sm1 Cl2 99.04(6)
O4 Sm1 Cl2 92.29(8)
O5 Sm1 Cl2 84.76(7)
O2 Sm1 Cl1 100.14(6)
O1 Sm1 Cl1 162.76(6)
O4 Sm1 Cl1 84.88(8)
O5 Sm1 Cl1 91.85(9)
Cl2 Sm1 Cl1 91.69(4)
N1 B1 N2 104.7(3)
N1 B1 C1 127.5(3)
N2 B1 C1 127.8(3)
N4 B2 N3 104.7(3)
N4 B2 C2 127.0(3)
N3 B2 C2 128.1(3)
O3 Li1 O7 129.4(4)
O3 Li1 O6 127.8(4)
O7 Li1 O6 102.7(3)
C16 N1 B1 107.8(3)
C16 N1 C4 118.0(3)
B1 N1 C4 130.8(3)
C17 N2 C18 119.6(3)
C17 N2 B1 107.8(3)
C18 N2 B1 131.4(3)
C42 N3 C30 119.2(3)
C42 N3 B2 108.1(3)
C30 N3 B2 131.0(3)
C43 N4 B2 108.0(3)
C43 N4 C44 118.0(3)
B2 N4 C44 131.6(3)
C1 O1 Sm1 139.22(19)
C3 O3 Li1 176.8(3)
C2 O2 Sm1 139.82(19)
C56 O4 C59 108.3(4)
C56 O4 Sm1 127.7(3)
C59 O4 Sm1 123.9(2)
C77 O5 C60 95.4(10)
C60 O5 C63 111.2(4)
C77 O5 Sm1 126.9(10)
C60 O5 Sm1 126.2(3)
C63 O5 Sm1 122.4(3)
C67 O7 C64 107.3(3)
C67 O7 Li1 121.9(3)
C64 O7 Li1 130.6(4)
C68 O6 C71 108.0(3)
C68 O6 Li1 112.4(3)
C71 O6 Li1 139.1(3)
C75 O8 C72 109.5(11)
O1 C1 C3 124.4(3)
O1 C1 B1 115.1(3)
C3 C1 B1 120.5(3)
O2 C2 C3 124.0(3)
O2 C2 B2 115.2(3)
C3 C2 B2 120.8(3)
O3 C3 C2 120.1(3)
O3 C3 C1 119.6(3)
C2 C3 C1 120.2(3)
C5 C4 C9 120.8(3)
C5 C4 N1 121.3(3)
C9 C4 N1 117.7(3)
C6 C5 C4 118.3(3)
C6 C5 C13 119.2(3)
C4 C5 C13 122.6(3)
C7 C6 C5 121.4(3)
C7 C6 H6 119.3
C5 C6 H6 119.3
C8 C7 C6 119.8(3)
C8 C7 H7 120.1
C6 C7 H7 120.1
C7 C8 C9 121.4(3)
C7 C8 H8 119.3
C9 C8 H8 119.3
C8 C9 C4 118.3(3)
C8 C9 C10 119.4(3)
C4 C9 C10 122.3(3)
C11 C10 C9 111.0(4)
C11 C10 C12 111.5(4)
C9 C10 C12 111.3(3)
C11 C10 H10 107.6
C9 C10 H10 107.6
C12 C10 H10 107.6
C10 C11 H11A 109.5
C10 C11 H11B 109.5
H11A C11 H11B 109.5
C10 C11 H11C 109.5
H11A C11 H11C 109.5
H11B C11 H11C 109.5
C10 C12 H12A 109.5
C10 C12 H12B 109.5
H12A C12 H12B 109.5
C10 C12 H12C 109.5
H12A C12 H12C 109.5
H12B C12 H12C 109.5
C15 C13 C5 110.6(3)
C15 C13 C14 109.2(4)
C5 C13 C14 112.5(3)
C15 C13 H13 108.1
C5 C13 H13 108.1
C14 C13 H13 108.1
C13 C14 H14A 109.5
C13 C14 H14B 109.5
H14A C14 H14B 109.5
C13 C14 H14C 109.5
H14A C14 H14C 109.5
H14B C14 H14C 109.5
C13 C15 H15A 109.5
C13 C15 H15B 109.5
H15A C15 H15B 109.5
C13 C15 H15C 109.5
H15A C15 H15C 109.5
H15B C15 H15C 109.5
C17 C16 N1 110.0(3)
C17 C16 H16 125.0
N1 C16 H16 125.0
C16 C17 N2 109.8(3)
C16 C17 H17 125.1
N2 C17 H17 125.1
C23 C18 C19 121.0(3)
C23 C18 N2 119.9(3)
C19 C18 N2 118.9(3)
C20 C19 C18 118.0(3)
C20 C19 C27 119.2(3)
C18 C19 C27 122.6(3)
C21 C20 C19 121.6(3)
C21 C20 H20 119.2
C19 C20 H20 119.2
C20 C21 C22 119.7(3)
C20 C21 H21 120.1
C22 C21 H21 120.1
C21 C22 C23 121.6(3)
C21 C22 H22 119.2
C23 C22 H22 119.2
C22 C23 C18 117.9(3)
C22 C23 C24 119.2(3)
C18 C23 C24 122.9(3)
C23 C24 C25 111.1(3)
C23 C24 C26 111.3(3)
C25 C24 C26 110.5(4)
C23 C24 H24 107.9
C25 C24 H24 107.9
C26 C24 H24 107.9
C24 C25 H25A 109.5
C24 C25 H25B 109.5
H25A C25 H25B 109.5
C24 C25 H25C 109.5
H25A C25 H25C 109.5
H25B C25 H25C 109.5
C24 C26 H26A 109.5
C24 C26 H26B 109.5
H26A C26 H26B 109.5
C24 C26 H26C 109.5
H26A C26 H26C 109.5
H26B C26 H26C 109.5
C19 C27 C28 113.7(4)
C19 C27 C29 108.7(3)
C28 C27 C29 110.9(5)
C19 C27 H27 107.8
C28 C27 H27 107.8
C29 C27 H27 107.8
C27 C28 H28A 109.5
C27 C28 H28B 109.5
H28A C28 H28B 109.5
C27 C28 H28C 109.5
H28A C28 H28C 109.5
H28B C28 H28C 109.5
C27 C29 H29A 109.5
C27 C29 H29B 109.5
H29A C29 H29B 109.5
C27 C29 H29C 109.5
H29A C29 H29C 109.5
H29B C29 H29C 109.5
C35 C30 C31 121.2(3)
C35 C30 N3 120.1(3)
C31 C30 N3 118.5(3)
C32 C31 C30 117.6(3)
C32 C31 C39 119.9(3)
C30 C31 C39 122.2(3)
C33 C32 C31 121.6(3)
C33 C32 H32 119.2
C31 C32 H32 119.2
C34 C33 C32 119.9(3)
C34 C33 H33 120.1
C32 C33 H33 120.1
C33 C34 C35 121.3(3)
C33 C34 H34 119.3
C35 C34 H34 119.3
C34 C35 C30 118.3(3)
C34 C35 C36 119.7(3)
C30 C35 C36 122.0(3)
C35 C36 C38 111.2(3)
C35 C36 C37 111.6(3)
C38 C36 C37 110.6(4)
C35 C36 H36 107.7
C38 C36 H36 107.7
C37 C36 H36 107.7
C36 C37 H37A 109.5
C36 C37 H37B 109.5
H37A C37 H37B 109.5
C36 C37 H37C 109.5
H37A C37 H37C 109.5
H37B C37 H37C 109.5
C36 C38 H38A 109.5
C36 C38 H38B 109.5
H38A C38 H38B 109.5
C36 C38 H38C 109.5
H38A C38 H38C 109.5
H38B C38 H38C 109.5
C31 C39 C40 114.3(3)
C31 C39 C41 109.5(3)
C40 C39 C41 109.4(4)
C31 C39 H39 107.8
C40 C39 H39 107.8
C41 C39 H39 107.8
C39 C40 H40A 109.5
C39 C40 H40B 109.5
H40A C40 H40B 109.5
C39 C40 H40C 109.5
H40A C40 H40C 109.5
H40B C40 H40C 109.5
C39 C41 H41A 109.5
C39 C41 H41B 109.5
H41A C41 H41B 109.5
C39 C41 H41C 109.5
H41A C41 H41C 109.5
H41B C41 H41C 109.5
C43 C42 N3 109.7(3)
C43 C42 H42 125.1
N3 C42 H42 125.1
C42 C43 N4 109.5(3)
C42 C43 H43 125.2
N4 C43 H43 125.2
C49 C44 C45 121.1(3)
C49 C44 N4 118.0(3)
C45 C44 N4 120.8(3)
C46 C45 C44 118.0(3)
C46 C45 C53 118.4(3)
C44 C45 C53 123.6(3)
C47 C46 C45 121.4(4)
C47 C46 H46 119.3
C45 C46 H46 119.3
C46 C47 C48 119.9(4)
C46 C47 H47 120.1
C48 C47 H47 120.1
C47 C48 C49 121.4(4)
C47 C48 H48 119.3
C49 C48 H48 119.3
C48 C49 C44 118.2(4)
C48 C49 C50 118.7(4)
C44 C49 C50 123.2(3)
C49 C50 C51 110.2(4)
C49 C50 C52 112.3(4)
C51 C50 C52 111.6(4)
C49 C50 H50 107.5
C51 C50 H50 107.5
C52 C50 H50 107.5
C50 C51 H51A 109.5
C50 C51 H51B 109.5
H51A C51 H51B 109.5
C50 C51 H51C 109.5
H51A C51 H51C 109.5
H51B C51 H51C 109.5
C50 C52 H52A 109.5
C50 C52 H52B 109.5
H52A C52 H52B 109.5
C50 C52 H52C 109.5
H52A C52 H52C 109.5
H52B C52 H52C 109.5
C45 C53 C55 110.7(4)
C45 C53 C54 111.4(4)
C55 C53 C54 111.6(4)
C45 C53 H53 107.6
C55 C53 H53 107.6
C54 C53 H53 107.6
C53 C54 H54A 109.5
C53 C54 H54B 109.5
H54A C54 H54B 109.5
C53 C54 H54C 109.5
H54A C54 H54C 109.5
H54B C54 H54C 109.5
C53 C55 H55A 109.5
C53 C55 H55B 109.5
H55A C55 H55B 109.5
C53 C55 H55C 109.5
H55A C55 H55C 109.5
H55B C55 H55C 109.5
O4 C56 C57 105.6(4)
O4 C56 H56A 110.6
C57 C56 H56A 110.6
O4 C56 H56B 110.6
C57 C56 H56B 110.6
H56A C56 H56B 108.8
C56 C57 C58 103.4(4)
C56 C57 H57A 111.1
C58 C57 H57A 111.1
C56 C57 H57B 111.1
C58 C57 H57B 111.1
H57A C57 H57B 109.0
C59 C58 C57 105.5(4)
C59 C58 H58A 110.6
C57 C58 H58A 110.6
C59 C58 H58B 110.6
C57 C58 H58B 110.6
H58A C58 H58B 108.8
O4 C59 C58 105.1(4)
O4 C59 H59A 110.7
C58 C59 H59A 110.7
O4 C59 H59B 110.7
C58 C59 H59B 110.7
H59A C59 H59B 108.8
O5 C60 C61 106.2(5)
O5 C60 H60A 110.5
C61 C60 H60A 110.5
O5 C60 H60B 110.5
C61 C60 H60B 110.5
H60A C60 H60B 108.7
C76 C61 C60 117(3)
C60 C61 C62 99.6(5)
C60 C61 H61A 111.9
C62 C61 H61A 111.9
C60 C61 H61B 111.9
C62 C61 H61B 111.9
H61A C61 H61B 109.6
C63 C62 C61 104.2(6)
C63 C62 H62A 110.9
C61 C62 H62A 110.9
C63 C62 H62B 110.9
C61 C62 H62B 110.9
H62A C62 H62B 108.9
O5 C63 C62 102.8(5)
O5 C63 H63A 111.2
C62 C63 H63A 111.2
O5 C63 H63B 111.2
C62 C63 H63B 111.2
H63A C63 H63B 109.1
C61 C76 C77 104(4)
C61 C76 H76A 111.0
C77 C76 H76A 111.0
C61 C76 H76B 111.0
C77 C76 H76B 111.0
H76A C76 H76B 109.0
O5 C77 C76 105(2)
O5 C77 H77A 110.8
C76 C77 H77A 110.8
O5 C77 H77B 110.8
C76 C77 H77B 110.8
H77A C77 H77B 108.8
O7 C64 C65 106.1(4)
O7 C64 H64A 104(3)
C65 C64 H64A 115(3)
O7 C64 H64B 108(3)
C65 C64 H64B 114(3)
H64A C64 H64B 109(4)
C66 C65 C64 105.3(4)
C66 C65 H65A 110.7
C64 C65 H65A 110.7
C66 C65 H65B 110.7
C64 C65 H65B 110.7
H65A C65 H65B 108.8
C67 C66 C65 105.2(5)
C67 C66 H66A 110.7
C65 C66 H66A 110.7
C67 C66 H66B 110.7
C65 C66 H66B 110.7
H66A C66 H66B 108.8
C66 C67 O7 110.9(4)
C66 C67 H67A 109.5
O7 C67 H67A 109.5
C66 C67 H67B 109.5
O7 C67 H67B 109.5
H67A C67 H67B 108.0
O6 C68 C69 105.3(3)
O6 C68 H68A 110.7
C69 C68 H68A 110.7
O6 C68 H68B 110.7
C69 C68 H68B 110.7
H68A C68 H68B 108.8
C68 C69 C70 102.0(4)
C68 C69 H69A 111.4
C70 C69 H69A 111.4
C68 C69 H69B 111.4
C70 C69 H69B 111.4
H69A C69 H69B 109.2
C71 C70 C69 102.8(4)
C71 C70 H70A 111.2
C69 C70 H70A 111.2
C71 C70 H70B 111.2
C69 C70 H70B 111.2
H70A C70 H70B 109.1
O6 C71 C70 106.9(3)
O6 C71 H71A 110.3
C70 C71 H71A 110.3
O6 C71 H71B 110.3
C70 C71 H71B 110.3
H71A C71 H71B 108.6
O8 C72 C73 106.6(10)
O8 C72 H72A 110.4
C73 C72 H72A 110.4
O8 C72 H72B 110.4
C73 C72 H72B 110.4
H72A C72 H72B 108.6
C72 C73 C74 105.9(8)
C72 C73 H73A 110.5
C74 C73 H73A 110.5
C72 C73 H73B 110.5
C74 C73 H73B 110.5
H73A C73 H73B 108.7
C75 C74 C73 106.8(9)
C75 C74 H74A 110.4
C73 C74 H74A 110.4
C75 C74 H74B 110.4
C73 C74 H74B 110.4
H74A C74 H74B 108.6
C74 C75 O8 108.9(10)
C74 C75 H75A 109.9
O8 C75 H75A 109.9
C74 C75 H75B 109.9
O8 C75 H75B 109.9
H75A C75 H75B 108.3

loop_
_geom_bond_atom_site_label_1
_geom_bond_atom_site_label_2
_geom_bond_distance
Sm1 O2 2.261(2)
Sm1 O1 2.271(2)
Sm1 O4 2.388(3)
Sm1 O5 2.404(3)
Sm1 Cl2 2.6813(9)
Sm1 Cl1 2.6859(10)
B1 N1 1.443(4)
B1 N2 1.444(5)
B1 C1 1.592(5)
B2 N4 1.443(4)
B2 N3 1.442(4)
B2 C2 1.586(4)
Li1 O3 1.745(6)
Li1 O7 1.986(7)
Li1 O6 2.005(8)
N1 C16 1.399(4)
N1 C4 1.447(4)
N2 C17 1.401(4)
N2 C18 1.440(4)
N3 C42 1.403(4)
N3 C30 1.441(4)
N4 C43 1.407(4)
N4 C44 1.445(4)
O1 C1 1.308(4)
O3 C3 1.325(4)
O2 C2 1.310(4)
O4 C56 1.433(6)
O4 C59 1.448(5)
O5 C77 1.48(3)
O5 C60 1.442(5)
O5 C63 1.465(7)
O7 C67 1.427(7)
O7 C64 1.444(5)
O6 C68 1.429(5)
O6 C71 1.448(5)
O8 C75 1.397(11)
O8 C72 1.407(11)
C1 C3 1.424(4)
C2 C3 1.423(4)
C4 C5 1.407(5)
C4 C9 1.409(5)
C5 C6 1.397(5)
C5 C13 1.516(5)
C6 C7 1.383(5)
C6 H6 0.9500
C7 C8 1.373(6)
C7 H7 0.9500
C8 C9 1.400(5)
C8 H8 0.9500
C9 C10 1.523(5)
C10 C11 1.515(6)
C10 C12 1.527(6)
C10 H10 1.0000
C11 H11A 0.9800
C11 H11B 0.9800
C11 H11C 0.9800
C12 H12A 0.9800
C12 H12B 0.9800
C12 H12C 0.9800
C13 C15 1.515(6)
C13 C14 1.527(6)
C13 H13 1.0000
C14 H14A 0.9800
C14 H14B 0.9800
C14 H14C 0.9800
C15 H15A 0.9800
C15 H15B 0.9800
C15 H15C 0.9800
C16 C17 1.334(5)
C16 H16 0.9500
C17 H17 0.9500
C18 C23 1.402(5)
C18 C19 1.414(5)
C19 C20 1.394(5)
C19 C27 1.514(5)
C20 C21 1.374(6)
C20 H20 0.9500
C21 C22 1.374(5)
C21 H21 0.9500
C22 C23 1.402(5)
C22 H22 0.9500
C23 C24 1.512(5)
C24 C25 1.527(5)
C24 C26 1.536(6)
C24 H24 1.0000
C25 H25A 0.9800
C25 H25B 0.9800
C25 H25C 0.9800
C26 H26A 0.9800
C26 H26B 0.9800
C26 H26C 0.9800
C27 C28 1.515(6)
C27 C29 1.536(7)
C27 H27 1.0000
C28 H28A 0.9800
C28 H28B 0.9800
C28 H28C 0.9800
C29 H29A 0.9800
C29 H29B 0.9800
C29 H29C 0.9800
C30 C35 1.403(5)
C30 C31 1.412(5)
C31 C32 1.394(5)
C31 C39 1.517(5)
C32 C33 1.383(6)
C32 H32 0.9500
C33 C34 1.370(5)
C33 H33 0.9500
C34 C35 1.396(5)
C34 H34 0.9500
C35 C36 1.512(5)
C36 C38 1.526(5)
C36 C37 1.527(6)
C36 H36 1.0000
C37 H37A 0.9800
C37 H37B 0.9800
C37 H37C 0.9800
C38 H38A 0.9800
C38 H38B 0.9800
C38 H38C 0.9800
C39 C40 1.521(6)
C39 C41 1.526(5)
C39 H39 1.0000
C40 H40A 0.9800
C40 H40B 0.9800
C40 H40C 0.9800
C41 H41A 0.9800
C41 H41B 0.9800
C41 H41C 0.9800
C42 C43 1.340(5)
C42 H42 0.9500
C43 H43 0.9500
C44 C49 1.403(5)
C44 C45 1.405(5)
C45 C46 1.401(5)
C45 C53 1.503(5)
C46 C47 1.366(6)
C46 H46 0.9500
C47 C48 1.382(6)
C47 H47 0.9500
C48 C49 1.391(6)
C48 H48 0.9500
C49 C50 1.517(6)
C50 C51 1.523(6)
C50 C52 1.529(7)
C50 H50 1.0000
C51 H51A 0.9800
C51 H51B 0.9800
C51 H51C 0.9800
C52 H52A 0.9800
C52 H52B 0.9800
C52 H52C 0.9800
C53 C55 1.522(6)
C53 C54 1.531(6)
C53 H53 1.0000
C54 H54A 0.9800
C54 H54B 0.9800
C54 H54C 0.9800
C55 H55A 0.9800
C55 H55B 0.9800
C55 H55C 0.9800
C56 C57 1.466(8)
C56 H56A 0.9900
C56 H56B 0.9900
C57 C58 1.529(7)
C57 H57A 0.9900
C57 H57B 0.9900
C58 C59 1.521(6)
C58 H58A 0.9900
C58 H58B 0.9900
C59 H59A 0.9900
C59 H59B 0.9900
C60 C61 1.478(7)
C60 H60A 0.9900
C60 H60B 0.9900
C61 C76 1.06(5)
C61 C62 1.573(13)
C61 H61A 0.9900
C61 H61B 0.9900
C62 C63 1.509(9)
C62 H62A 0.9900
C62 H62B 0.9900
C63 H63A 0.9900
C63 H63B 0.9900
C76 C77 1.54(5)
C76 H76A 0.9900
C76 H76B 0.9900
C77 H77A 0.9900
C77 H77B 0.9900
C64 C65 1.510(7)
C64 H64A 1.01(5)
C64 H64B 0.99(5)
C65 C66 1.480(7)
C65 H65A 0.9900
C65 H65B 0.9900
C66 C67 1.402(8)
C66 H66A 0.9900
C66 H66B 0.9900
C67 H67A 0.9900
C67 H67B 0.9900
C68 C69 1.485(6)
C68 H68A 0.9900
C68 H68B 0.9900
C69 C70 1.525(7)
C69 H69A 0.9900
C69 H69B 0.9900
C70 C71 1.516(7)
C70 H70A 0.9900
C70 H70B 0.9900
C71 H71A 0.9900
C71 H71B 0.9900
C72 C73 1.425(10)
C72 H72A 0.9900
C72 H72B 0.9900
C73 C74 1.496(10)
C73 H73A 0.9900
C73 H73B 0.9900
C74 C75 1.357(11)
C74 H74A 0.9900
C74 H74B 0.9900
C75 H75A 0.9900
C75 H75B 0.9900
